data_4313198
loop_
_publ_author_name
'Srikanta Patra'
'Biplab Mondal'
'Biprajit Sarkar'
'Mark Niemeyer'
'Goutam Kumar Lahiri'

_publ_section_title
;
 First Example of \m3-Sulfido Bridged Mixed-Valent Triruthenium Complex
 Triangle
 RuIII2RuII(O,O-acetylacetonate)3(\m-O,O,\g-C-acetylacetonate)3(\m3-S) (1)
 Incorporating Simultaneous O,O- and \g-C-Bonded Bridging Acetylacetonate
 Units. Synthesis, Crystal Structure, and Spectral and Redox Properties
;
_journal_name_full 'Inorganic Chemistry'
_journal_page_first 1322
_journal_page_last 1327
_journal_paper_doi 10.1021/ic026221i
_journal_volume 42
_journal_year 2003
_chemical_formula_sum 'C30 H42 O12 Ru3 S'
_chemical_formula_weight 929.9
_chemical_name_systematic
; 
 ? 
;
_space_group_IT_number 148
_symmetry_cell_setting rhombohedral
_symmetry_space_group_name_Hall '-R 3'
_symmetry_space_group_name_H-M 'R -3 :H'
_atom_sites_solution_hydrogens geom
_atom_sites_solution_primary direct
_atom_sites_solution_secondary difmap
_audit_creation_method SHELXL-97
_cell_angle_alpha 90.00
_cell_angle_beta 90.00
_cell_angle_gamma 120.00
_cell_formula_units_Z 12
_cell_length_a 16.458(2)
_cell_length_b 16.458(2)
_cell_length_c 47.153(9)
_cell_measurement_reflns_used 51
_cell_measurement_temperature 173(2)
_cell_measurement_theta_max 13.1
_cell_measurement_theta_min 3.7
_cell_volume 11061(3)
_computing_structure_refinement 'SHELXL-97 (Sheldrick, 1997)'
_computing_structure_solution 'SHELXS-97 (Sheldrick, 1990)'
_diffrn_ambient_temperature 173(2)
_diffrn_measured_fraction_theta_full 0.999
_diffrn_measured_fraction_theta_max 0.999
_diffrn_measurement_device_type 'Siemens P3'
_diffrn_radiation_monochromator graphite
_diffrn_radiation_source 'fine-focus sealed tube'
_diffrn_radiation_type MoK\a
_diffrn_radiation_wavelength 0.71073
_diffrn_reflns_av_R_equivalents 0.042
_diffrn_reflns_av_sigmaI/netI 0.1460
_diffrn_reflns_limit_h_max 10
_diffrn_reflns_limit_h_min -20
_diffrn_reflns_limit_k_max 20
_diffrn_reflns_limit_k_min 0
_diffrn_reflns_limit_l_max 58
_diffrn_reflns_limit_l_min 0
_diffrn_reflns_number 10231
_diffrn_reflns_theta_full 26.01
_diffrn_reflns_theta_max 26.01
_diffrn_reflns_theta_min 1.67
_diffrn_standards_decay_% 2.5
_diffrn_standards_interval_count 198
_diffrn_standards_number 2
_exptl_absorpt_coefficient_mu 1.325
_exptl_absorpt_correction_T_max 0.75
_exptl_absorpt_correction_T_min 0.48
_exptl_absorpt_correction_type psi-scan
_exptl_absorpt_process_details 'North, Phillips & Mathews (1968)'
_exptl_crystal_colour ' dark '
_exptl_crystal_density_diffrn 1.675
_exptl_crystal_density_method 'not measured'
_exptl_crystal_description prism
_exptl_crystal_F_000 5592
_exptl_crystal_size_max 0.15
_exptl_crystal_size_mid 0.15
_exptl_crystal_size_min 0.10
_refine_diff_density_max 0.677
_refine_diff_density_min -0.747
_refine_diff_density_rms 0.147
_refine_ls_extinction_method none
_refine_ls_goodness_of_fit_ref 1.041
_refine_ls_hydrogen_treatment mixed
_refine_ls_matrix_type full
_refine_ls_number_parameters 299
_refine_ls_number_reflns 4855
_refine_ls_number_restraints 0
_refine_ls_restrained_S_all 1.041
_refine_ls_R_factor_all 0.1108
_refine_ls_R_factor_gt 0.0617
_refine_ls_shift/su_max 0.000
_refine_ls_shift/su_mean 0.000
_refine_ls_structure_factor_coef Fsqd
_refine_ls_weighting_details 'calc w=1/[\s^2^(Fo^2^)+(0.0110P)^2^+0.0000P] where P=(Fo^2^+2Fc^2^)/3'
_refine_ls_weighting_scheme calc
_refine_ls_wR_factor_gt 0.1007
_refine_ls_wR_factor_ref 0.1168
_reflns_number_gt 3095
_reflns_number_total 4855
_reflns_threshold_expression >2sigma(I)
_cod_data_source_file ic026221i_s1.cif
_cod_data_source_block for_complex1
_cod_depositor_comments
;

2021-09-13
Z value and formula fixed to values more according to usual
chemical conventions.                 miguel
;
_cod_original_formula_sum 'C60 H84 O24 Ru6 S2'
_cod_original_formula_weight 1859.8
_cod_original_formula_units_Z 6
_cod_original_sg_symbol_H-M 'R -3'
_cod_database_code 4313198

loop_
_symmetry_equiv_pos_as_xyz
'x, y, z'
'-y, x-y, z'
'-x+y, -x, z'
'x+2/3, y+1/3, z+1/3'
'-y+2/3, x-y+1/3, z+1/3'
'-x+y+2/3, -x+1/3, z+1/3'
'x+1/3, y+2/3, z+2/3'
'-y+1/3, x-y+2/3, z+2/3'
'-x+y+1/3, -x+2/3, z+2/3'
'-x, -y, -z'
'y, -x+y, -z'
'x-y, x, -z'
'-x+2/3, -y+1/3, -z+1/3'
'y+2/3, -x+y+1/3, -z+1/3'
'x-y+2/3, x+1/3, -z+1/3'
'-x+1/3, -y+2/3, -z+2/3'
'y+1/3, -x+y+2/3, -z+2/3'
'x-y+1/3, x+2/3, -z+2/3'

loop_
_atom_site_label
_atom_site_type_symbol
_atom_site_fract_x
_atom_site_fract_y
_atom_site_fract_z
_atom_site_U_iso_or_equiv
_atom_site_adp_type
_atom_site_occupancy
_atom_site_symmetry_multiplicity
_atom_site_calc_flag
_atom_site_refinement_flags
_atom_site_disorder_assembly
_atom_site_disorder_group
Ru1 Ru 0.52191(4) 0.29710(4) 0.101353(12) 0.01803(15) Uani 1 1 d . . .
S1 S 0.6667 0.3333 0.10819(7) 0.0187(7) Uani 1 3 d S . .
O1 O 0.3829(4) 0.2572(4) 0.08975(12) 0.0260(12) Uani 1 1 d . . .
O2 O 0.4985(4) 0.3305(4) 0.14091(11) 0.0238(12) Uani 1 1 d . . .
O3 O 0.6890(4) 0.5255(4) 0.11803(11) 0.0238(12) Uani 1 1 d . . .
O4 O 0.7172(4) 0.4695(3) 0.06209(11) 0.0229(12) Uani 1 1 d . . .
C1 C 0.2214(5) 0.2101(6) 0.0947(2) 0.038(2) Uani 1 1 d . . .
H1A H 0.2106 0.1625 0.0804 0.051(6) Uiso 1 1 calc R . .
H1B H 0.2159 0.2610 0.0859 0.051(6) Uiso 1 1 calc R . .
H1C H 0.1747 0.1816 0.1099 0.051(6) Uiso 1 1 calc R . .
C2 C 0.3209(6) 0.2498(5) 0.1073(2) 0.0279(19) Uani 1 1 d . . .
C3 C 0.3367(7) 0.2723(7) 0.1359(2) 0.040(2) Uani 1 1 d . . .
H3A H 0.298(5) 0.270(5) 0.1460(14) 0.003(8) Uiso 1 1 d . . .
C4 C 0.4174(6) 0.3070(6) 0.15136(19) 0.035(2) Uani 1 1 d . . .
C5 C 0.4163(8) 0.3271(9) 0.18256(19) 0.056(3) Uani 1 1 d . . .
H5A H 0.4710 0.3301 0.1918 0.051(6) Uiso 1 1 calc R . .
H5B H 0.3588 0.2771 0.1912 0.051(6) Uiso 1 1 calc R . .
H5C H 0.4183 0.3873 0.1849 0.051(6) Uiso 1 1 calc R . .
C6 C 0.5464(5) 0.5257(6) 0.12382(18) 0.0277(19) Uani 1 1 d . . .
H6A H 0.5609 0.5314 0.1441 0.051(6) Uiso 1 1 calc R . .
H6B H 0.4804 0.4782 0.1209 0.051(6) Uiso 1 1 calc R . .
H6C H 0.5578 0.5862 0.1165 0.051(6) Uiso 1 1 calc R . .
C7 C 0.6078(5) 0.4970(5) 0.10842(16) 0.0213(16) Uani 1 1 d . . .
C8 C 0.5696(6) 0.4392(6) 0.08300(16) 0.0239(17) Uani 1 1 d . . .
H8A H 0.518(4) 0.445(4) 0.0741(14) 0.003(8) Uiso 1 1 d . . .
C9 C 0.6322(6) 0.4515(5) 0.05951(16) 0.0254(17) Uani 1 1 d . . .
C10 C 0.5952(6) 0.4386(6) 0.02976(17) 0.036(2) Uani 1 1 d . . .
H10A H 0.6456 0.4513 0.0163 0.051(6) Uiso 1 1 calc R . .
H10B H 0.5719 0.4821 0.0262 0.051(6) Uiso 1 1 calc R . .
H10C H 0.5438 0.3739 0.0273 0.051(6) Uiso 1 1 calc R . .
Ru2 Ru 0.21366(4) 0.52753(4) 0.057976(13) 0.01972(16) Uani 1 1 d . . .
S2 S 0.3333 0.6667 0.04916(7) 0.0206(7) Uani 1 3 d S . .
O5 O 0.1005(4) 0.4020(4) 0.07389(11) 0.0239(12) Uani 1 1 d . . .
O6 O 0.2077(4) 0.4665(4) 0.01995(11) 0.0250(12) Uani 1 1 d . . .
O7 O 0.4365(4) 0.5551(4) 0.04182(11) 0.0255(12) Uani 1 1 d . . .
O8 O 0.4186(4) 0.6216(4) 0.09658(12) 0.0265(13) Uani 1 1 d . . .
C11 C -0.0163(6) 0.2439(6) 0.0747(2) 0.042(2) Uani 1 1 d . . .
H11A H 0.0057 0.2391 0.0936 0.051(6) Uiso 1 1 calc R . .
H11B H -0.0336 0.1866 0.0639 0.051(6) Uiso 1 1 calc R . .
H11C H -0.0711 0.2521 0.0765 0.051(6) Uiso 1 1 calc R . .
C12 C 0.0598(6) 0.3260(6) 0.05950(18) 0.0279(18) Uani 1 1 d . . .
C13 C 0.0813(6) 0.3142(6) 0.03129(17) 0.0271(18) Uani 1 1 d . . .
H13A H 0.043(4) 0.247(4) 0.0229(14) 0.003(8) Uiso 1 1 d . . .
C14 C 0.1503(5) 0.3812(6) 0.01324(16) 0.0247(17) Uani 1 1 d . . .
C15 C 0.1603(5) 0.3502(6) -0.01593(17) 0.0268(18) Uani 1 1 d . . .
H15A H 0.1689 0.3982 -0.0298 0.051(6) Uiso 1 1 calc R . .
H15B H 0.1036 0.2910 -0.0206 0.051(6) Uiso 1 1 calc R . .
H15C H 0.2148 0.3412 -0.0164 0.051(6) Uiso 1 1 calc R . .
C16 C 0.3454(6) 0.3912(5) 0.03654(19) 0.032(2) Uani 1 1 d . . .
H16A H 0.3731 0.4036 0.0175 0.051(6) Uiso 1 1 calc R . .
H16B H 0.2771 0.3513 0.0351 0.051(6) Uiso 1 1 calc R . .
H16C H 0.3709 0.3593 0.0479 0.051(6) Uiso 1 1 calc R . .
C17 C 0.3683(5) 0.4818(5) 0.05037(17) 0.0212(16) Uani 1 1 d . . .
C18 C 0.3084(6) 0.4758(6) 0.07400(18) 0.0263(18) Uani 1 1 d . . .
H18A H 0.268(5) 0.423(5) 0.0798(14) 0.003(8) Uiso 1 1 d . . .
C19 C 0.3494(6) 0.5389(6) 0.09851(19) 0.0296(19) Uani 1 1 d . . .
C20 C 0.3082(6) 0.5036(6) 0.12711(18) 0.0294(19) Uani 1 1 d . . .
H20A H 0.3249 0.5569 0.1398 0.051(6) Uiso 1 1 calc R . .
H20B H 0.3329 0.4650 0.1348 0.051(6) Uiso 1 1 calc R . .
H20C H 0.2398 0.4657 0.1255 0.051(6) Uiso 1 1 calc R . .

loop_
_atom_site_aniso_label
_atom_site_aniso_U_11
_atom_site_aniso_U_22
_atom_site_aniso_U_33
_atom_site_aniso_U_23
_atom_site_aniso_U_13
_atom_site_aniso_U_12
Ru1 0.0177(3) 0.0194(3) 0.0171(3) -0.0002(3) 0.0006(3) 0.0094(3)
S1 0.0188(9) 0.0188(9) 0.0184(16) 0.000 0.000 0.0094(5)
O1 0.023(3) 0.027(3) 0.032(3) -0.003(3) 0.000(3) 0.016(2)
O2 0.028(3) 0.021(3) 0.020(3) -0.001(2) -0.001(2) 0.010(2)
O3 0.024(3) 0.024(3) 0.024(3) -0.001(2) -0.002(3) 0.012(2)
O4 0.024(3) 0.024(3) 0.021(3) 0.001(2) 0.000(2) 0.011(2)
C1 0.019(4) 0.022(4) 0.065(7) 0.000(5) 0.001(4) 0.004(4)
C2 0.022(4) 0.011(4) 0.050(6) 0.001(4) 0.005(4) 0.008(3)
C3 0.033(5) 0.050(6) 0.030(5) -0.002(5) 0.017(5) 0.016(5)
C4 0.035(5) 0.038(5) 0.035(5) -0.010(4) -0.001(4) 0.019(4)
C5 0.067(7) 0.078(8) 0.025(5) -0.005(6) 0.014(5) 0.038(6)
C6 0.025(4) 0.031(4) 0.038(5) -0.005(4) -0.009(4) 0.022(4)
C7 0.028(4) 0.019(4) 0.018(4) 0.012(3) 0.012(4) 0.013(3)
C8 0.025(4) 0.029(4) 0.016(4) 0.003(4) -0.004(3) 0.012(4)
C9 0.034(5) 0.019(4) 0.024(4) -0.002(4) -0.006(4) 0.014(4)
C10 0.029(5) 0.041(5) 0.030(4) -0.003(4) -0.012(4) 0.011(4)
Ru2 0.0189(3) 0.0189(3) 0.0205(3) -0.0002(3) 0.0005(3) 0.0088(3)
S2 0.0182(10) 0.0182(10) 0.0254(18) 0.000 0.000 0.0091(5)
O5 0.022(3) 0.028(3) 0.021(3) 0.004(3) 0.002(2) 0.011(2)
O6 0.034(3) 0.023(3) 0.018(3) -0.004(2) -0.001(3) 0.014(3)
O7 0.030(3) 0.030(3) 0.021(3) -0.003(3) -0.002(3) 0.018(3)
O8 0.022(3) 0.026(3) 0.031(3) 0.005(3) 0.000(3) 0.012(3)
C11 0.035(5) 0.030(5) 0.040(5) -0.001(4) 0.005(5) 0.000(4)
C12 0.025(4) 0.028(4) 0.029(4) 0.001(4) 0.001(4) 0.012(4)
C13 0.030(5) 0.025(4) 0.021(4) 0.005(4) 0.002(4) 0.010(4)
C14 0.027(4) 0.032(4) 0.019(4) -0.003(4) -0.002(4) 0.017(4)
C15 0.024(4) 0.032(4) 0.027(4) -0.004(4) -0.002(4) 0.016(4)
C16 0.033(5) 0.023(4) 0.043(5) -0.011(4) -0.012(4) 0.018(4)
C17 0.021(4) 0.020(4) 0.027(4) -0.001(3) -0.002(3) 0.014(3)
C18 0.027(4) 0.018(4) 0.031(5) 0.006(4) -0.001(4) 0.009(4)
C19 0.027(4) 0.043(5) 0.034(4) 0.011(4) 0.004(4) 0.029(4)
C20 0.026(4) 0.031(5) 0.033(5) 0.002(4) 0.005(4) 0.016(4)

loop_
_atom_type_symbol
_atom_type_description
_atom_type_scat_dispersion_real
_atom_type_scat_dispersion_imag
_atom_type_scat_source
C C 0.0033 0.0016 'International Tables Vol C Tables 4.2.6.8 and 6.1.1.4'
H H 0.0000 0.0000 'International Tables Vol C Tables 4.2.6.8 and 6.1.1.4'
O O 0.0106 0.0060 'International Tables Vol C Tables 4.2.6.8 and 6.1.1.4'
Ru Ru -1.2594 0.8363 'International Tables Vol C Tables 4.2.6.8 and 6.1.1.4'
S S 0.1246 0.1234 'International Tables Vol C Tables 4.2.6.8 and 6.1.1.4'

loop_
_geom_angle_atom_site_label_1
_geom_angle_atom_site_label_2
_geom_angle_atom_site_label_3
_geom_angle
_geom_angle_site_symmetry_1
_geom_angle_site_symmetry_3
_geom_angle_publ_flag
O2 Ru1 O4 172.9(2) . 2_655 ?
O2 Ru1 O3 85.3(2) . 2_655 ?
O4 Ru1 O3 89.2(2) 2_655 2_655 ?
O2 Ru1 O1 90.0(2) . . ?
O4 Ru1 O1 85.5(2) 2_655 . ?
O3 Ru1 O1 89.7(2) 2_655 . ?
O2 Ru1 S1 96.86(17) . . ?
O4 Ru1 S1 87.66(16) 2_655 . ?
O3 Ru1 S1 90.82(15) 2_655 . ?
O1 Ru1 S1 173.17(18) . . ?
O2 Ru1 C8 95.0(2) . . ?
O4 Ru1 C8 90.4(2) 2_655 . ?
O3 Ru1 C8 178.7(3) 2_655 . ?
O1 Ru1 C8 89.1(3) . . ?
S1 Ru1 C8 90.4(2) . . ?
Ru1 S1 Ru1 117.83(4) 2_655 3_665 ?
Ru1 S1 Ru1 117.83(4) 2_655 . ?
Ru1 S1 Ru1 117.83(4) 3_665 . ?
C2 O1 Ru1 123.5(5) . . ?
C4 O2 Ru1 125.3(5) . . ?
C7 O3 Ru1 121.3(5) . 3_665 ?
C9 O4 Ru1 121.1(5) . 3_665 ?
C2 C1 H1A 109.5 . . ?
C2 C1 H1B 109.5 . . ?
H1A C1 H1B 109.5 . . ?
C2 C1 H1C 109.5 . . ?
H1A C1 H1C 109.5 . . ?
H1B C1 H1C 109.5 . . ?
O1 C2 C3 125.0(8) . . ?
O1 C2 C1 114.7(8) . . ?
C3 C2 C1 120.3(8) . . ?
C4 C3 C2 130.1(8) . . ?
C4 C3 H3A 107(5) . . ?
C2 C3 H3A 123(5) . . ?
O2 C4 C3 124.5(8) . . ?
O2 C4 C5 115.5(8) . . ?
C3 C4 C5 119.8(8) . . ?
C4 C5 H5A 109.5 . . ?
C4 C5 H5B 109.5 . . ?
H5A C5 H5B 109.5 . . ?
C4 C5 H5C 109.5 . . ?
H5A C5 H5C 109.5 . . ?
H5B C5 H5C 109.5 . . ?
C7 C6 H6A 109.5 . . ?
C7 C6 H6B 109.5 . . ?
H6A C6 H6B 109.5 . . ?
C7 C6 H6C 109.5 . . ?
H6A C6 H6C 109.5 . . ?
H6B C6 H6C 109.5 . . ?
O3 C7 C8 124.7(7) . . ?
O3 C7 C6 117.7(7) . . ?
C8 C7 C6 117.6(7) . . ?
C9 C8 C7 119.3(7) . . ?
C9 C8 Ru1 107.1(6) . . ?
C7 C8 Ru1 100.1(5) . . ?
C9 C8 H8A 104(4) . . ?
C7 C8 H8A 113(4) . . ?
Ru1 C8 H8A 113(4) . . ?
O4 C9 C8 125.0(7) . . ?
O4 C9 C10 116.0(7) . . ?
C8 C9 C10 118.9(7) . . ?
C9 C10 H10A 109.5 . . ?
C9 C10 H10B 109.5 . . ?
H10A C10 H10B 109.5 . . ?
C9 C10 H10C 109.5 . . ?
H10A C10 H10C 109.5 . . ?
H10B C10 H10C 109.5 . . ?
O6 Ru2 O8 173.4(2) . 3_565 ?
O6 Ru2 O7 87.7(2) . 3_565 ?
O8 Ru2 O7 87.9(2) 3_565 3_565 ?
O6 Ru2 O5 91.7(2) . . ?
O8 Ru2 O5 83.4(2) 3_565 . ?
O7 Ru2 O5 89.3(2) 3_565 . ?
O6 Ru2 S2 98.35(17) . . ?
O8 Ru2 S2 86.75(17) 3_565 . ?
O7 Ru2 S2 92.55(15) 3_565 . ?
O5 Ru2 S2 169.87(17) . . ?
O6 Ru2 C18 88.9(3) . . ?
O8 Ru2 C18 95.2(3) 3_565 . ?
O7 Ru2 C18 175.0(3) 3_565 . ?
O5 Ru2 C18 87.1(2) . . ?
S2 Ru2 C18 91.6(2) . . ?
Ru2 S2 Ru2 116.47(6) 3_565 . ?
Ru2 S2 Ru2 116.47(6) 3_565 2_665 ?
Ru2 S2 Ru2 116.47(6) . 2_665 ?
C12 O5 Ru2 122.9(5) . . ?
C14 O6 Ru2 125.9(5) . . ?
C17 O7 Ru2 122.9(5) . 2_665 ?
C19 O8 Ru2 122.6(6) . 2_665 ?
C12 C11 H11A 109.5 . . ?
C12 C11 H11B 109.5 . . ?
H11A C11 H11B 109.5 . . ?
C12 C11 H11C 109.5 . . ?
H11A C11 H11C 109.5 . . ?
H11B C11 H11C 109.5 . . ?
O5 C12 C13 126.0(8) . . ?
O5 C12 C11 115.1(7) . . ?
C13 C12 C11 118.9(7) . . ?
C14 C13 C12 128.4(8) . . ?
C14 C13 H13A 115(4) . . ?
C12 C13 H13A 116(4) . . ?
O6 C14 C13 125.1(7) . . ?
O6 C14 C15 116.8(7) . . ?
C13 C14 C15 118.0(7) . . ?
C14 C15 H15A 109.5 . . ?
C14 C15 H15B 109.5 . . ?
H15A C15 H15B 109.5 . . ?
C14 C15 H15C 109.5 . . ?
H15A C15 H15C 109.5 . . ?
H15B C15 H15C 109.5 . . ?
C17 C16 H16A 109.5 . . ?
C17 C16 H16B 109.5 . . ?
H16A C16 H16B 109.5 . . ?
C17 C16 H16C 109.5 . . ?
H16A C16 H16C 109.5 . . ?
H16B C16 H16C 109.5 . . ?
O7 C17 C18 124.7(7) . . ?
O7 C17 C16 119.1(7) . . ?
C18 C17 C16 116.2(7) . . ?
C17 C18 C19 119.7(7) . . ?
C17 C18 Ru2 106.9(5) . . ?
C19 C18 Ru2 99.0(5) . . ?
C17 C18 H18A 119(5) . . ?
C19 C18 H18A 109(5) . . ?
Ru2 C18 H18A 100(5) . . ?
O8 C19 C18 123.3(8) . . ?
O8 C19 C20 118.2(8) . . ?
C18 C19 C20 118.4(7) . . ?
C19 C20 H20A 109.5 . . ?
C19 C20 H20B 109.5 . . ?
H20A C20 H20B 109.5 . . ?
C19 C20 H20C 109.5 . . ?
H20A C20 H20C 109.5 . . ?
H20B C20 H20C 109.5 . . ?

loop_
_geom_bond_atom_site_label_1
_geom_bond_atom_site_label_2
_geom_bond_distance
_geom_bond_site_symmetry_2
_geom_bond_publ_flag
Ru1 O2 2.035(5) . ?
Ru1 O4 2.055(5) 2_655 ?
Ru1 O3 2.085(5) 2_655 ?
Ru1 O1 2.113(5) . ?
Ru1 S1 2.1714(8) . ?
Ru1 C8 2.236(8) . ?
S1 Ru1 2.1714(8) 2_655 ?
S1 Ru1 2.1714(8) 3_665 ?
O1 C2 1.272(9) . ?
O2 C4 1.288(10) . ?
O3 C7 1.258(9) . ?
O3 Ru1 2.085(5) 3_665 ?
O4 C9 1.284(9) . ?
O4 Ru1 2.055(5) 3_665 ?
C1 C2 1.547(11) . ?
C1 H1A 0.9800 . ?
C1 H1B 0.9800 . ?
C1 H1C 0.9800 . ?
C2 C3 1.384(13) . ?
C3 C4 1.366(12) . ?
C3 H3A 0.78(7) . ?
C4 C5 1.511(12) . ?
C5 H5A 0.9800 . ?
C5 H5B 0.9800 . ?
C5 H5C 0.9800 . ?
C6 C7 1.500(10) . ?
C6 H6A 0.9800 . ?
C6 H6B 0.9800 . ?
C6 H6C 0.9800 . ?
C7 C8 1.462(11) . ?
C8 C9 1.455(11) . ?
C8 H8A 1.00(6) . ?
C9 C10 1.501(10) . ?
C10 H10A 0.9800 . ?
C10 H10B 0.9800 . ?
C10 H10C 0.9800 . ?
Ru2 O6 2.034(5) . ?
Ru2 O8 2.070(5) 3_565 ?
Ru2 O7 2.075(5) 3_565 ?
Ru2 O5 2.109(5) . ?
Ru2 S2 2.1877(10) . ?
Ru2 C18 2.249(8) . ?
S2 Ru2 2.1877(9) 3_565 ?
S2 Ru2 2.1877(9) 2_665 ?
O5 C12 1.280(9) . ?
O6 C14 1.280(9) . ?
O7 C17 1.235(9) . ?
O7 Ru2 2.075(5) 2_665 ?
O8 C19 1.267(10) . ?
O8 Ru2 2.070(5) 2_665 ?
C11 C12 1.488(11) . ?
C11 H11A 0.9800 . ?
C11 H11B 0.9800 . ?
C11 H11C 0.9800 . ?
C12 C13 1.415(11) . ?
C13 C14 1.405(11) . ?
C13 H13A 1.04(6) . ?
C14 C15 1.504(10) . ?
C15 H15A 0.9800 . ?
C15 H15B 0.9800 . ?
C15 H15C 0.9800 . ?
C16 C17 1.492(10) . ?
C16 H16A 0.9800 . ?
C16 H16B 0.9800 . ?
C16 H16C 0.9800 . ?
C17 C18 1.458(11) . ?
C18 C19 1.473(12) . ?
C18 H18A 0.83(7) . ?
C19 C20 1.491(11) . ?
C20 H20A 0.9800 . ?
C20 H20B 0.9800 . ?
C20 H20C 0.9800 . ?
